data_9008388
loop_
_publ_author_name
'Fjellvag, H.'
'Gronvold, F.'
'Stolen, S.'
'Andresen, A. F.'
'Mueller-Kaefer R'
'Simon, A.'

_publ_section_title
;
 Low-temperature structural distortion in CuS
 Sample: T = 295 K
;
_journal_name_full 'Zeitschrift fur Kristallographie'
_journal_page_first 111
_journal_page_last 121
_journal_volume 184
_journal_year 1988
_chemical_compound_source Synthetic
_chemical_formula_sum 'Cu S'
_chemical_name_mineral Covellite
_space_group_IT_number 194
_symmetry_space_group_name_Hall '-P 6c 2c'
_symmetry_space_group_name_H-M 'P 63/m m c'
_cell_angle_alpha 90
_cell_angle_beta 90
_cell_angle_gamma 120
_cell_length_a 3.7917
_cell_length_b 3.7917
_cell_length_c 16.342
_cell_formula_units_Z 6
_cell_volume 203.472
_database_code_amcsd 0010979
_diffrn_ambient_temperature 295
_exptl_crystal_density_diffrn 4.682
_cod_database_code 9008388

loop_
_space_group_symop_operation_xyz
x,y,z
-x,-x+y,1/2+z
x,x-y,1/2-z
-x+y,-x,1/2-z
x-y,x,1/2+z
-y,-x,z
y,x,-z
y,-x+y,-z
-y,x-y,z
x-y,-y,1/2+z
-x+y,y,1/2-z
x,y,1/2-z
-x,-y,1/2+z
x,x-y,z
-x,-x+y,-z
x-y,x,-z
-x+y,-x,z
y,x,1/2+z
-y,-x,1/2-z
-y,x-y,1/2-z
y,-x+y,1/2+z
-x+y,y,z
x-y,-y,-z
-x,-y,-z

loop_
_atom_site_label
_atom_site_fract_x
_atom_site_fract_y
_atom_site_fract_z
Cu1 0.33333 0.66667 0.75000
Cu2 0.33333 0.66667 0.10720
S1 0.33333 0.66667 0.25000
S2 0.00000 0.00000 0.06110

loop_
_cod_related_entry_id
_cod_related_entry_database
_cod_related_entry_code
1 AMCSD 0010979
